data_8105304
loop_
_publ_author_name
'Jiang, Fang'
'Xu, Yan'
'Ma, Xun'
'Li, Jiayi'
'Wu, Qiong'

_publ_section_title
;
 Crystal structure of
 rac-trans-N,N&#x2032;-bis(3-bromo-5-chlorosalicylidene)-1,2-cyclohexanediamine,
 C20H18Br2Cl2N2O2
;
_journal_issue 4
_journal_name_full 'Zeitschrift f\"ur Kristallographie - New Crystal Structures'
_journal_page_first 845
_journal_page_last 846
_journal_paper_doi 10.1515/ncrs-2020-0051
_journal_volume 235
_journal_year 2020
_chemical_formula_moiety 'C20 H18 N2, Br2 Cl2 O2'
_chemical_formula_sum 'C20 H18 Br2 Cl2 N2 O2'
_chemical_formula_weight 549.08
_chemical_name_systematic
;
rac-<i>trans</i>-<i>N</i>,<i>N</i>'-bis(3-bromo-5-chlorosalicylidene)-1,2-\
cyclohexanediamine
;
_space_group_crystal_system monoclinic
_space_group_IT_number 14
_space_group_name_Hall '-P 2yn'
_space_group_name_H-M_alt 'P 1 21/n 1'
_symmetry_space_group_name_H-M 'P 1 21/n 1'
_atom_sites_solution_hydrogens geom
_atom_sites_solution_primary direct
_atom_sites_solution_secondary difmap
_cell_angle_alpha 90.00
_cell_angle_beta 97.682(3)
_cell_angle_gamma 90.00
_cell_formula_units_Z 4
_cell_length_a 10.6105(8)
_cell_length_b 17.1664(9)
_cell_length_c 11.9848(9)
_cell_measurement_reflns_used 3745
_cell_measurement_temperature 273(2)
_cell_measurement_theta_max 25.64
_cell_measurement_theta_min 3.00
_cell_volume 2163.4(3)
_computing_molecular_graphics 'Olex2 (Dolomanov et al., 2009)'
_computing_publication_material 'Olex2 (Dolomanov et al., 2009)'
_computing_structure_refinement 'XL (Sheldrick, 2014)'
_computing_structure_solution 'SHELXS-97 (Sheldrick, 1990)'
_diffrn_ambient_temperature 273.15
_diffrn_measured_fraction_theta_full 0.983
_diffrn_measured_fraction_theta_max 0.983
_diffrn_measurement_device_type 'Bruker APEX-II CCD'
_diffrn_measurement_method '\w,and/f 0.5 deg'
_diffrn_radiation_monochromator graphite
_diffrn_radiation_type MoK\a
_diffrn_radiation_wavelength 0.71073
_diffrn_reflns_av_R_equivalents 0.0371
_diffrn_reflns_av_unetI/netI 0.0401
_diffrn_reflns_limit_h_max 12
_diffrn_reflns_limit_h_min -12
_diffrn_reflns_limit_k_max 20
_diffrn_reflns_limit_k_min -20
_diffrn_reflns_limit_l_max 14
_diffrn_reflns_limit_l_min -14
_diffrn_reflns_number 11817
_diffrn_reflns_theta_full 25.70
_diffrn_reflns_theta_max 25.70
_diffrn_reflns_theta_min 2.93
_diffrn_source 'fine-focus sealed tube'
_exptl_absorpt_coefficient_mu 4.013
_exptl_absorpt_correction_T_max 0.7453
_exptl_absorpt_correction_T_min 0.6646
_exptl_absorpt_correction_type multi-scan
_exptl_absorpt_process_details
;
SADABS-2014/5 (Bruker,2014/5) was used for absorption correction.
wR2(int) was 0.0458 before and 0.0411 after correction.
The Ratio of minimum to maximum transmission is 0.8917.
The \l/2 correction factor is 0.00150.
;
_exptl_crystal_colour 'clear yellowish yellow'
_exptl_crystal_colour_lustre clear
_exptl_crystal_colour_modifier yellowish
_exptl_crystal_colour_primary yellow
_exptl_crystal_density_diffrn 1.686
_exptl_crystal_density_meas .
_exptl_crystal_density_method 'not measured'
_exptl_crystal_description block
_exptl_crystal_F_000 1088
_exptl_crystal_size_max 0.18
_exptl_crystal_size_mid 0.16
_exptl_crystal_size_min 0.12
_refine_diff_density_max 0.563
_refine_diff_density_min -0.868
_refine_diff_density_rms 0.106
_refine_ls_extinction_method none
_refine_ls_goodness_of_fit_ref 1.100
_refine_ls_hydrogen_treatment constr
_refine_ls_matrix_type full
_refine_ls_number_parameters 255
_refine_ls_number_reflns 4049
_refine_ls_number_restraints 0
_refine_ls_restrained_S_all 1.100
_refine_ls_R_factor_all 0.0579
_refine_ls_R_factor_gt 0.0330
_refine_ls_shift/su_max 0.001
_refine_ls_shift/su_mean 0.000
_refine_ls_structure_factor_coef Fsqd
_refine_ls_weighting_details 'calc w=1/[\s^2^(Fo^2^)+(0.0187P)^2^+4.6837P] where P=(Fo^2^+2Fc^2^)/3'
_refine_ls_weighting_scheme calc
_refine_ls_wR_factor_gt 0.0644
_refine_ls_wR_factor_ref 0.0823
_reflns_number_gt 3084
_reflns_number_total 4049
_reflns_threshold_expression >2sigma(I)
_cod_data_source_file suppl_ncrs-2020-0051_suppl.cif
_cod_data_source_block JF2020
_cod_original_sg_symbol_H-M 'P 21/n'
_cod_database_code 8105304
_olex2_refinement_description
;
1. Fixed Uiso
 At 1.2 times of:
  All C(H) groups, All C(H,H) groups
 At 1.5 times of:
  All O(H) groups
2.a Ternary CH refined with riding coordinates:
 C8(H8), C13(H13)
2.b Secondary CH2 refined with riding coordinates:
 C9(H9A,H9B), C10(H10A,H10B), C11(H11A,H11B), C12(H12A,H12B)
2.c Aromatic/amide H refined with riding coordinates:
 C3(H3), C5(H5), C7(H7), C14(H14), C16(H16), C18(H18)
2.d Idealised tetrahedral OH refined as rotating group:
 O1(H1), O2(H2)
;
_olex2_submission_special_instructions 'No special instructions were received'
_publcif_info_exptl_table_max_cols 4
_publcif_info_exptl_table_use_headnotes n
_publcif_funding_html
;
;

loop_
_symmetry_equiv_pos_as_xyz
'x, y, z'
'-x+1/2, y+1/2, -z+1/2'
'-x, -y, -z'
'x-1/2, -y-1/2, z-1/2'

loop_
_atom_site_label
_atom_site_type_symbol
_atom_site_fract_x
_atom_site_fract_y
_atom_site_fract_z
_atom_site_U_iso_or_equiv
_atom_site_adp_type
_atom_site_occupancy
_atom_site_symmetry_multiplicity
_atom_site_calc_flag
_atom_site_refinement_flags
_atom_site_disorder_assembly
_atom_site_disorder_group
Br1 Br 0.28711(4) 0.83478(3) 0.41750(5) 0.04654(15) Uani 1 1 d . . .
Br2 Br 1.01834(4) 1.17688(2) 0.78360(4) 0.03418(13) Uani 1 1 d . . .
Cl1 Cl 0.49679(13) 1.10668(6) 0.28352(10) 0.0450(3) Uani 1 1 d . . .
Cl2 Cl 0.75340(10) 1.03765(6) 1.09741(9) 0.0353(3) Uani 1 1 d . . .
O1 O 0.5643(3) 0.79247(15) 0.4729(3) 0.0293(7) Uani 1 1 d . . .
H1 H 0.6394 0.7839 0.4956 0.044 Uiso 1 1 calc R . .
O2 O 1.0047(3) 1.01249(15) 0.6894(2) 0.0270(6) Uani 1 1 d . . .
H2 H 1.0076 0.9668 0.6697 0.041 Uiso 1 1 calc R . .
N1 N 0.8046(3) 0.81448(17) 0.4948(3) 0.0220(7) Uani 1 1 d . . .
N2 N 0.9631(3) 0.86343(17) 0.6950(3) 0.0218(7) Uani 1 1 d . . .
C1 C 0.5520(4) 0.8644(2) 0.4302(3) 0.0218(8) Uani 1 1 d . . .
C2 C 0.4316(4) 0.8956(2) 0.3972(3) 0.0270(9) Uani 1 1 d . . .
C3 C 0.4143(4) 0.9689(2) 0.3517(3) 0.0304(10) Uani 1 1 d . . .
H3 H 0.3328 0.9884 0.3303 0.036 Uiso 1 1 calc R . .
C4 C 0.5199(4) 1.0132(2) 0.3384(3) 0.0275(9) Uani 1 1 d . . .
C5 C 0.6412(4) 0.9852(2) 0.3689(3) 0.0237(8) Uani 1 1 d . . .
H5 H 0.7112 1.0156 0.3587 0.028 Uiso 1 1 calc R . .
C6 C 0.6582(3) 0.9108(2) 0.4153(3) 0.0203(8) Uani 1 1 d . . .
C7 C 0.7867(4) 0.8809(2) 0.4473(3) 0.0227(8) Uani 1 1 d . . .
H7 H 0.8562 0.9104 0.4331 0.027 Uiso 1 1 calc R . .
C8 C 0.9344(3) 0.7854(2) 0.5241(3) 0.0207(8) Uani 1 1 d . . .
H8 H 0.9936 0.8190 0.4901 0.025 Uiso 1 1 calc R . .
C9 C 0.9398(4) 0.7024(2) 0.4770(3) 0.0258(9) Uani 1 1 d . . .
H9A H 0.8760 0.6704 0.5058 0.031 Uiso 1 1 calc R . .
H9B H 0.9205 0.7038 0.3956 0.031 Uiso 1 1 calc R . .
C10 C 1.0710(4) 0.6661(2) 0.5099(3) 0.0286(9) Uani 1 1 d . . .
H10A H 1.0699 0.6127 0.4836 0.034 Uiso 1 1 calc R . .
H10B H 1.1332 0.6945 0.4734 0.034 Uiso 1 1 calc R . .
C11 C 1.1098(4) 0.6677(2) 0.6363(4) 0.0325(10) Uani 1 1 d . . .
H11A H 1.1958 0.6480 0.6539 0.039 Uiso 1 1 calc R . .
H11B H 1.0538 0.6340 0.6723 0.039 Uiso 1 1 calc R . .
C12 C 1.1031(4) 0.7504(2) 0.6820(3) 0.0302(9) Uani 1 1 d . . .
H12A H 1.1251 0.7498 0.7632 0.036 Uiso 1 1 calc R . .
H12B H 1.1642 0.7831 0.6507 0.036 Uiso 1 1 calc R . .
C13 C 0.9702(4) 0.7844(2) 0.6518(3) 0.0233(8) Uani 1 1 d . . .
H13 H 0.9093 0.7515 0.6849 0.028 Uiso 1 1 calc R . .
C14 C 0.9029(4) 0.8746(2) 0.7788(3) 0.0229(8) Uani 1 1 d . . .
H14 H 0.8641 0.8325 0.8091 0.027 Uiso 1 1 calc R . .
C15 C 0.8931(3) 0.9515(2) 0.8286(3) 0.0207(8) Uani 1 1 d . . .
C16 C 0.8332(4) 0.9591(2) 0.9249(3) 0.0233(8) Uani 1 1 d . . .
H16 H 0.7980 0.9155 0.9550 0.028 Uiso 1 1 calc R . .
C17 C 0.8259(4) 1.0301(2) 0.9753(3) 0.0235(8) Uani 1 1 d . . .
C18 C 0.8794(4) 1.0956(2) 0.9331(3) 0.0254(9) Uani 1 1 d . . .
H18 H 0.8750 1.1436 0.9682 0.030 Uiso 1 1 calc R . .
C19 C 0.9397(4) 1.0885(2) 0.8377(3) 0.0219(8) Uani 1 1 d . . .
C20 C 0.9463(4) 1.0171(2) 0.7828(3) 0.0237(9) Uani 1 1 d . . .

loop_
_atom_site_aniso_label
_atom_site_aniso_U_11
_atom_site_aniso_U_22
_atom_site_aniso_U_33
_atom_site_aniso_U_23
_atom_site_aniso_U_13
_atom_site_aniso_U_12
Br1 0.0273(2) 0.0465(3) 0.0672(4) 0.0037(2) 0.0111(2) -0.0058(2)
Br2 0.0436(3) 0.0239(2) 0.0363(3) -0.00182(18) 0.0101(2) -0.00932(18)
Cl1 0.0658(8) 0.0285(6) 0.0408(7) 0.0165(5) 0.0076(6) 0.0136(5)
Cl2 0.0431(6) 0.0389(6) 0.0274(6) 0.0026(4) 0.0180(5) 0.0134(5)
O1 0.0298(16) 0.0196(14) 0.0389(18) 0.0077(12) 0.0063(14) -0.0025(12)
O2 0.0410(17) 0.0222(14) 0.0199(15) -0.0040(11) 0.0114(13) -0.0062(13)
N1 0.0215(17) 0.0234(17) 0.0213(17) -0.0005(13) 0.0040(14) 0.0024(13)
N2 0.0234(17) 0.0217(16) 0.0201(18) -0.0034(13) 0.0013(14) -0.0007(13)
C1 0.024(2) 0.022(2) 0.020(2) -0.0007(16) 0.0031(16) -0.0006(16)
C2 0.024(2) 0.027(2) 0.030(2) -0.0020(17) 0.0068(18) -0.0038(17)
C3 0.033(2) 0.034(2) 0.024(2) 0.0005(18) 0.0046(19) 0.0108(19)
C4 0.041(3) 0.021(2) 0.021(2) 0.0056(16) 0.0067(19) 0.0076(18)
C5 0.031(2) 0.023(2) 0.018(2) 0.0007(16) 0.0064(17) -0.0036(16)
C6 0.023(2) 0.0219(19) 0.017(2) -0.0010(15) 0.0060(16) 0.0023(15)
C7 0.030(2) 0.021(2) 0.019(2) -0.0016(15) 0.0088(17) -0.0008(16)
C8 0.025(2) 0.0176(18) 0.020(2) -0.0013(15) 0.0065(17) 0.0005(15)
C9 0.030(2) 0.023(2) 0.025(2) -0.0036(16) 0.0044(18) -0.0002(16)
C10 0.027(2) 0.027(2) 0.033(2) -0.0019(18) 0.0074(18) 0.0036(17)
C11 0.032(2) 0.033(2) 0.031(2) 0.0017(19) -0.0013(19) 0.0085(19)
C12 0.033(2) 0.034(2) 0.022(2) 0.0000(18) -0.0032(19) -0.0011(18)
C13 0.028(2) 0.0216(19) 0.021(2) -0.0011(16) 0.0063(17) -0.0011(16)
C14 0.023(2) 0.023(2) 0.022(2) 0.0021(16) 0.0028(17) -0.0031(16)
C15 0.021(2) 0.0220(19) 0.018(2) 0.0001(15) 0.0007(16) -0.0001(15)
C16 0.023(2) 0.024(2) 0.024(2) 0.0062(16) 0.0052(17) 0.0010(16)
C17 0.023(2) 0.031(2) 0.017(2) 0.0018(16) 0.0050(17) 0.0086(16)
C18 0.029(2) 0.024(2) 0.022(2) -0.0036(16) 0.0017(18) 0.0062(17)
C19 0.023(2) 0.0203(19) 0.021(2) 0.0001(15) -0.0017(17) -0.0027(15)
C20 0.025(2) 0.030(2) 0.017(2) 0.0003(16) 0.0054(17) -0.0014(16)

loop_
_atom_type_symbol
_atom_type_description
_atom_type_scat_dispersion_real
_atom_type_scat_dispersion_imag
_atom_type_scat_source
C C 0.0033 0.0016 'International Tables Vol C Tables 4.2.6.8 and 6.1.1.4'
H H 0.0000 0.0000 'International Tables Vol C Tables 4.2.6.8 and 6.1.1.4'
Br Br -0.2901 2.4595 'International Tables Vol C Tables 4.2.6.8 and 6.1.1.4'
Cl Cl 0.1484 0.1585 'International Tables Vol C Tables 4.2.6.8 and 6.1.1.4'
N N 0.0061 0.0033 'International Tables Vol C Tables 4.2.6.8 and 6.1.1.4'
O O 0.0106 0.0060 'International Tables Vol C Tables 4.2.6.8 and 6.1.1.4'

loop_
_geom_angle_atom_site_label_1
_geom_angle_atom_site_label_2
_geom_angle_atom_site_label_3
_geom_angle
_geom_angle_site_symmetry_1
_geom_angle_site_symmetry_3
C1 O1 H1 109.5 . .
C20 O2 H2 109.5 . .
C7 N1 C8 119.4(3) . .
C14 N2 C13 118.4(3) . .
O1 C1 C2 120.2(3) . .
O1 C1 C6 122.1(3) . .
C2 C1 C6 117.7(3) . .
C1 C2 Br1 118.6(3) . .
C3 C2 Br1 119.1(3) . .
C3 C2 C1 122.3(4) . .
C2 C3 H3 120.6 . .
C2 C3 C4 118.8(4) . .
C4 C3 H3 120.6 . .
C3 C4 Cl1 118.4(3) . .
C5 C4 Cl1 120.2(3) . .
C5 C4 C3 121.4(4) . .
C4 C5 H5 120.2 . .
C4 C5 C6 119.6(3) . .
C6 C5 H5 120.2 . .
C1 C6 C7 120.1(3) . .
C5 C6 C1 120.2(3) . .
C5 C6 C7 119.6(3) . .
N1 C7 C6 120.6(3) . .
N1 C7 H7 119.7 . .
C6 C7 H7 119.7 . .
N1 C8 H8 109.6 . .
N1 C8 C9 108.0(3) . .
N1 C8 C13 110.1(3) . .
C9 C8 H8 109.6 . .
C13 C8 H8 109.6 . .
C13 C8 C9 109.9(3) . .
C8 C9 H9A 109.4 . .
C8 C9 H9B 109.4 . .
H9A C9 H9B 108.0 . .
C10 C9 C8 111.1(3) . .
C10 C9 H9A 109.4 . .
C10 C9 H9B 109.4 . .
C9 C10 H10A 109.3 . .
C9 C10 H10B 109.3 . .
H10A C10 H10B 108.0 . .
C11 C10 C9 111.5(3) . .
C11 C10 H10A 109.3 . .
C11 C10 H10B 109.3 . .
C10 C11 H11A 109.5 . .
C10 C11 H11B 109.5 . .
C10 C11 C12 110.8(3) . .
H11A C11 H11B 108.1 . .
C12 C11 H11A 109.5 . .
C12 C11 H11B 109.5 . .
C11 C12 H12A 109.5 . .
C11 C12 H12B 109.5 . .
H12A C12 H12B 108.1 . .
C13 C12 C11 110.9(3) . .
C13 C12 H12A 109.5 . .
C13 C12 H12B 109.5 . .
N2 C13 C8 109.1(3) . .
N2 C13 C12 111.2(3) . .
N2 C13 H13 108.9 . .
C8 C13 H13 108.9 . .
C12 C13 C8 109.9(3) . .
C12 C13 H13 108.9 . .
N2 C14 H14 119.0 . .
N2 C14 C15 122.0(3) . .
C15 C14 H14 119.0 . .
C16 C15 C14 119.2(3) . .
C16 C15 C20 120.0(3) . .
C20 C15 C14 120.8(3) . .
C15 C16 H16 119.8 . .
C17 C16 C15 120.5(3) . .
C17 C16 H16 119.8 . .
C16 C17 Cl2 119.6(3) . .
C16 C17 C18 120.8(3) . .
C18 C17 Cl2 119.6(3) . .
C17 C18 H18 120.4 . .
C17 C18 C19 119.1(3) . .
C19 C18 H18 120.4 . .
C18 C19 Br2 119.1(3) . .
C18 C19 C20 121.5(3) . .
C20 C19 Br2 119.4(3) . .
O2 C20 C15 121.9(3) . .
O2 C20 C19 120.0(3) . .
C19 C20 C15 118.1(3) . .

loop_
_geom_bond_atom_site_label_1
_geom_bond_atom_site_label_2
_geom_bond_distance
_geom_bond_site_symmetry_2
Br1 C2 1.897(4) .
Br2 C19 1.887(4) .
Cl1 C4 1.739(4) .
Cl2 C17 1.747(4) .
O1 H1 0.8200 .
O1 C1 1.337(4) .
O2 H2 0.8200 .
O2 C20 1.352(4) .
N1 C7 1.276(5) .
N1 C8 1.462(5) .
N2 C13 1.458(5) .
N2 C14 1.274(5) .
C1 C2 1.392(5) .
C1 C6 1.411(5) .
C2 C3 1.375(5) .
C3 H3 0.9300 .
C3 C4 1.381(6) .
C4 C5 1.377(6) .
C5 H5 0.9300 .
C5 C6 1.394(5) .
C6 C7 1.460(5) .
C7 H7 0.9300 .
C8 H8 0.9800 .
C8 C9 1.537(5) .
C8 C13 1.527(5) .
C9 H9A 0.9700 .
C9 H9B 0.9700 .
C9 C10 1.528(5) .
C10 H10A 0.9700 .
C10 H10B 0.9700 .
C10 C11 1.516(6) .
C11 H11A 0.9700 .
C11 H11B 0.9700 .
C11 C12 1.527(5) .
C12 H12A 0.9700 .
C12 H12B 0.9700 .
C12 C13 1.524(6) .
C13 H13 0.9800 .
C14 H14 0.9300 .
C14 C15 1.458(5) .
C15 C16 1.396(5) .
C15 C20 1.405(5) .
C16 H16 0.9300 .
C16 C17 1.367(5) .
C17 C18 1.385(5) .
C18 H18 0.9300 .
C18 C19 1.388(5) .
C19 C20 1.398(5) .

loop_
_geom_torsion_atom_site_label_1
_geom_torsion_atom_site_label_2
_geom_torsion_atom_site_label_3
_geom_torsion_atom_site_label_4
_geom_torsion
_geom_torsion_site_symmetry_1
_geom_torsion_site_symmetry_2
_geom_torsion_site_symmetry_3
_geom_torsion_site_symmetry_4
Br1 C2 C3 C4 179.3(3) . . . .
Br2 C19 C20 O2 -2.4(5) . . . .
Br2 C19 C20 C15 176.5(3) . . . .
Cl1 C4 C5 C6 178.5(3) . . . .
Cl2 C17 C18 C19 178.3(3) . . . .
O1 C1 C2 Br1 1.4(5) . . . .
O1 C1 C2 C3 -179.3(4) . . . .
O1 C1 C6 C5 179.1(3) . . . .
O1 C1 C6 C7 -0.3(5) . . . .
N1 C8 C9 C10 -176.8(3) . . . .
N1 C8 C13 N2 -60.6(4) . . . .
N1 C8 C13 C12 177.3(3) . . . .
N2 C14 C15 C16 -175.7(4) . . . .
N2 C14 C15 C20 2.4(6) . . . .
C1 C2 C3 C4 -0.1(6) . . . .
C1 C6 C7 N1 -4.0(5) . . . .
C2 C1 C6 C5 -0.1(5) . . . .
C2 C1 C6 C7 -179.4(4) . . . .
C2 C3 C4 Cl1 -178.7(3) . . . .
C2 C3 C4 C5 0.4(6) . . . .
C3 C4 C5 C6 -0.6(6) . . . .
C4 C5 C6 C1 0.4(6) . . . .
C4 C5 C6 C7 179.8(4) . . . .
C5 C6 C7 N1 176.7(3) . . . .
C6 C1 C2 Br1 -179.5(3) . . . .
C6 C1 C2 C3 -0.1(6) . . . .
C7 N1 C8 C9 -129.2(4) . . . .
C7 N1 C8 C13 110.8(4) . . . .
C8 N1 C7 C6 178.9(3) . . . .
C8 C9 C10 C11 55.1(4) . . . .
C9 C8 C13 N2 -179.4(3) . . . .
C9 C8 C13 C12 58.5(4) . . . .
C9 C10 C11 C12 -54.8(4) . . . .
C10 C11 C12 C13 57.0(4) . . . .
C11 C12 C13 N2 -179.9(3) . . . .
C11 C12 C13 C8 -59.0(4) . . . .
C13 N2 C14 C15 178.9(3) . . . .
C13 C8 C9 C10 -56.7(4) . . . .
C14 N2 C13 C8 131.3(3) . . . .
C14 N2 C13 C12 -107.3(4) . . . .
C14 C15 C16 C17 178.1(4) . . . .
C14 C15 C20 O2 2.2(6) . . . .
C14 C15 C20 C19 -176.7(4) . . . .
C15 C16 C17 Cl2 -178.6(3) . . . .
C15 C16 C17 C18 -1.1(6) . . . .
C16 C15 C20 O2 -179.7(4) . . . .
C16 C15 C20 C19 1.4(6) . . . .
C16 C17 C18 C19 0.8(6) . . . .
C17 C18 C19 Br2 -177.6(3) . . . .
C17 C18 C19 C20 0.7(6) . . . .
C18 C19 C20 O2 179.3(4) . . . .
C18 C19 C20 C15 -1.8(6) . . . .
C20 C15 C16 C17 0.0(6) . . . .

loop_
_publcif_info_datablock.id
_publcif_info_datablock.publ_exptl
_publcif_info_datablock.publ_geom
_publcif_info_datablock.structure
{33badba2-c896-4832-bd59-e0156aa3da8b} y y y

loop_
_publcif_info_exptl_table_extra_item
sin_theta_over_lambda_max

loop_
_publcif_info_tables.block_id
_publcif_info_tables.reference_item
{33badba2-c896-4832-bd59-e0156aa3da8b} '_publcif_info_datablock.publ_exptl'
